data_1570886
loop_
_publ_author_name
'Liao, Qiuyan'
'Li, Aisen'
'Huang, Arui'
'Wang, Jiaqiang'
'Chang, Kai'
'Li, Hehua'
'Yao, Pengfei'
'Zhong, Cheng'
'Xie, Peidong'
'Wang, Jinfeng'
'Li, Zhen'
'Li, Qianqian'

_publ_section_title
;
 Controllable &#x3c0;-&#x3c0; coupling of intramolecular dimer models in
 aggregated states.
;
_journal_issue 12
_journal_name_full 'Chemical science'
_journal_page_first 4364
_journal_page_last 4373
_journal_paper_doi 10.1039/d3sc05533g
_journal_volume 15
_journal_year 2024
_chemical_formula_moiety 'C2 H4 Cl2, C51 H46 O'
_chemical_formula_sum 'C53 H50 Cl2 O'
_chemical_formula_weight 773.83
_space_group_crystal_system triclinic
_space_group_IT_number 2
_space_group_name_Hall '-P 1'
_space_group_name_H-M_alt 'P -1'
_atom_sites_solution_hydrogens geom
_atom_sites_solution_primary dual
_audit_creation_date 2022-05-31
_audit_creation_method
;
Olex2 1.3
(compiled 2020.11.12 svn.r5f609507 for OlexSys, GUI svn.r6408)
;
_audit_update_record
;
2022-06-20 deposited with the CCDC.	2024-02-01 downloaded from the CCDC.
;
_cell_angle_alpha 93.893(2)
_cell_angle_beta 114.337(2)
_cell_angle_gamma 108.437(2)
_cell_formula_units_Z 2
_cell_length_a 12.8331(3)
_cell_length_b 13.0210(3)
_cell_length_c 15.1558(3)
_cell_measurement_reflns_used 15198
_cell_measurement_temperature 303.00(10)
_cell_measurement_theta_max 66.5380
_cell_measurement_theta_min 3.2560
_cell_volume 2130.70(10)
_computing_cell_refinement 'CrysAlisPro 1.171.41.103a (Rigaku OD, 2021)'
_computing_data_collection 'CrysAlisPro 1.171.41.103a (Rigaku OD, 2021)'
_computing_data_reduction 'CrysAlisPro 1.171.41.103a (Rigaku OD, 2021)'
_computing_molecular_graphics 'Olex2 1.3 (Dolomanov et al., 2009)'
_computing_publication_material 'Olex2 1.3 (Dolomanov et al., 2009)'
_computing_structure_refinement 'SHELXL 2018/3 (Sheldrick, 2015)'
_computing_structure_solution 'SHELXT 2018/2 (Sheldrick, 2018)'
_diffrn_ambient_environment air
_diffrn_ambient_temperature 303.00(10)
_diffrn_detector 'Hybrid Pixel Array Detector'
_diffrn_detector_area_resol_mean 10.0000
_diffrn_detector_type 'HyPix-Arc 150'
_diffrn_measured_fraction_theta_full 0.990
_diffrn_measured_fraction_theta_max 0.990
_diffrn_measurement_details
;
List of Runs (angles in degrees, time in seconds):

  # Type    Start    End  Width  t~exp~   \w     \q     \k     \f   Frames
#--------------------------------------------------------------------------
  1  \w     59.00 107.00   0.50    0.30    --   62.89  15.00-180.00   96
  2  \w     78.00 115.00   0.50    0.30    --   76.75  15.00   0.00   74
  3  \w     62.00 116.00   0.50    0.30    --   72.93  15.00 120.00  108
  4  \w     59.00  96.00   0.50    0.30    --   62.89  15.00-120.00   74
  5  \w    -68.00 -25.00   0.50    0.30    --  -63.72 125.00-180.00   86
  6  \w    -97.00 -50.00   0.50    0.30    --  -76.43 125.00-180.00   94
  7  \w   -102.00 -42.00   0.50    0.30    --  -81.49 125.00 -90.00  120
  8  \w    -54.00 -29.00   0.50    0.30    --  -71.74 125.00 -30.00   50
  9  \w    -67.00 -39.00   0.50    0.30    --  -76.43 125.00  30.00   56
 10  \w   -102.00 -48.00   0.50    0.30    --  -81.49 125.00  30.00  108
 11  \w   -102.00 -41.00   0.50    0.30    --  -81.49 125.00  60.00  122
 12  \w    -72.00 -40.00   0.50    0.30    --  -81.49 125.00 120.00   64
 13  \w   -102.00 -76.00   0.50    0.30    --  -81.49 125.00 150.00   52
 14  \w   -101.00 -75.00   0.50    0.30    --  -81.49 125.00  90.00   52
 15  \w    -69.00 -39.00   0.50    0.30    --  -81.49 125.00 -30.00   60
 16  \w   -102.00 -77.00   0.50    0.30    --  -81.49 125.00 -60.00   50
 17  \w   -102.00 -55.00   0.50    0.30    --  -81.49 125.00-120.00   94
 18  \w   -102.00 -76.00   0.50    0.30    --  -81.49 125.00-180.00   52
 19  \w   -102.00 -76.00   0.50    0.30    --  -81.49 125.00-150.00   52
 20  \w   -102.00 -77.00   0.50    0.30    --  -81.49 125.00   0.00   50
 21  \w   -105.00 -55.00   0.50    0.30    --  -63.72 -15.00  30.00  100
 22  \w   -114.00 -62.00   0.50    0.30    --  -71.74 -15.00  90.00  104
 23  \w   -105.00 -72.00   0.50    0.30    --  -63.72 -15.00 -60.00   66
 24  \w   -125.00 -72.00   0.50    0.30    --  -81.49 -15.00   0.00  106
 25  \w   -110.00 -75.00   0.50    0.30    --  -81.49 -15.00 -90.00   70
 26  \w   -121.00 -83.00   0.50    0.30    --  -81.49 -15.00 150.00   76
 27  \w   -117.00 -79.00   0.50    0.30    --  -76.43 -15.00-120.00   76
 28  \w   -109.00 -74.00   0.50    0.30    --  -71.74 -15.00-150.00   70
 29  \w   -115.00 -75.00   0.50    0.30    --  -71.74 -15.00-180.00   80
 30  \w     47.00  98.00   0.50    0.30    --   76.75-125.00-180.00  102
 31  \w     25.00  75.00   0.50    0.30    --   62.89-125.00 -30.00  100
 32  \w     35.00  98.00   0.50    0.30    --   76.75-125.00  30.00  126
 33  \w     35.00  98.00   0.50    0.30    --   76.75-125.00  90.00  126
 34  \w     41.00  98.00   0.50    0.30    --   76.75-125.00 -60.00  114
 35  \w     45.00  98.00   0.50    0.30    --   76.75-125.00-120.00  106
;
_diffrn_measurement_device 'four-circle diffractometer'
_diffrn_measurement_device_type 'ROD, Synergy Custom system, HyPix-Arc 150'
_diffrn_measurement_method '\w scans'
_diffrn_orient_matrix_type 'CrysAlisPro convention (1999,Acta A55,543-557)'
_diffrn_orient_matrix_UB_11 0.0561387000
_diffrn_orient_matrix_UB_12 0.0681269000
_diffrn_orient_matrix_UB_13 -0.0598753000
_diffrn_orient_matrix_UB_21 0.0835825000
_diffrn_orient_matrix_UB_22 -0.0664317000
_diffrn_orient_matrix_UB_23 0.0130143000
_diffrn_orient_matrix_UB_31 -0.1006365000
_diffrn_orient_matrix_UB_32 -0.0858072000
_diffrn_orient_matrix_UB_33 -0.0968645000
_diffrn_radiation_monochromator mirror
_diffrn_radiation_probe x-ray
_diffrn_radiation_type 'Cu K\a'
_diffrn_radiation_wavelength 1.54184
_diffrn_reflns_av_R_equivalents 0.0288
_diffrn_reflns_av_unetI/netI 0.0254
_diffrn_reflns_Laue_measured_fraction_full 0.990
_diffrn_reflns_Laue_measured_fraction_max 0.990
_diffrn_reflns_limit_h_max 15
_diffrn_reflns_limit_h_min -15
_diffrn_reflns_limit_k_max 15
_diffrn_reflns_limit_k_min -15
_diffrn_reflns_limit_l_max 17
_diffrn_reflns_limit_l_min -18
_diffrn_reflns_number 24534
_diffrn_reflns_point_group_measured_fraction_full 0.990
_diffrn_reflns_point_group_measured_fraction_max 0.990
_diffrn_reflns_theta_full 66.600
_diffrn_reflns_theta_max 66.600
_diffrn_reflns_theta_min 3.288
_diffrn_source 'Rotating-anode X-ray tube'
_diffrn_source_type 'Rigaku (Cu) X-ray Source'
_exptl_absorpt_coefficient_mu 1.650
_exptl_absorpt_correction_T_max 1.00000
_exptl_absorpt_correction_T_min 0.76658
_exptl_absorpt_correction_type multi-scan
_exptl_absorpt_process_details
;
CrysAlisPro 1.171.41.103a (Rigaku Oxford Diffraction, 2021)
Empirical absorption correction using spherical harmonics,
implemented in SCALE3 ABSPACK scaling algorithm.
;
_exptl_crystal_colour 'clear light colourless'
_exptl_crystal_colour_lustre clear
_exptl_crystal_colour_modifier light
_exptl_crystal_colour_primary colourless
_exptl_crystal_density_diffrn 1.206
_exptl_crystal_description prism
_exptl_crystal_F_000 820
_exptl_crystal_size_max 0.15
_exptl_crystal_size_mid 0.1
_exptl_crystal_size_min 0.1
_refine_diff_density_max 0.282
_refine_diff_density_min -0.357
_refine_diff_density_rms 0.046
_refine_ls_extinction_method none
_refine_ls_goodness_of_fit_ref 1.119
_refine_ls_hydrogen_treatment constr
_refine_ls_matrix_type full
_refine_ls_number_parameters 550
_refine_ls_number_reflns 7455
_refine_ls_number_restraints 6
_refine_ls_restrained_S_all 1.127
_refine_ls_R_factor_all 0.0655
_refine_ls_R_factor_gt 0.0587
_refine_ls_shift/su_max 0.000
_refine_ls_shift/su_mean 0.000
_refine_ls_structure_factor_coef Fsqd
_refine_ls_weighting_details 'w=1/[\s^2^(Fo^2^)+(0.1083P)^2^+0.4227P] where P=(Fo^2^+2Fc^2^)/3'
_refine_ls_weighting_scheme calc
_refine_ls_wR_factor_gt 0.1835
_refine_ls_wR_factor_ref 0.1943
_reflns_Friedel_coverage 0.000
_reflns_number_gt 6215
_reflns_number_total 7455
_reflns_threshold_expression 'I > 2\s(I)'
_cod_data_source_file d3sc05533g4.cif
_cod_data_source_block 20220506-lqy303k
_cod_depositor_comments 'Adding full bibliography for 1570870--1570891.cif.'
_cod_original_cell_volume 2130.70(9)
_cod_database_code 1570886
_shelx_shelxl_version_number 2018/3
_shelx_space_group_comment
;
The symmetry employed for this shelxl refinement is uniquely defined
by the following loop, which should always be used as a source of
symmetry information in preference to the above space-group names.
They are only intended as comments.
;
_shelx_estimated_absorpt_t_max 0.852
_shelx_estimated_absorpt_t_min 0.790
_reflns_odcompleteness_completeness 97.94
_reflns_odcompleteness_iscentric 1
_reflns_odcompleteness_theta 66.97
_olex2_refinement_description
;
1. Fixed Uiso
 At 1.2 times of:
  All C(H) groups, All C(H,H) groups
 At 1.5 times of:
  All C(H,H,H) groups
2. Restrained distances
 C52-C53
 1.54 with sigma of 0.02
 C53-Cl2
 1.78 with sigma of 0.02
 C52-Cl1
 1.78 with sigma of 0.02
 C52A-Cl1A
 1.78 with sigma of 0.02
 C53A-Cl2A
 1.78 with sigma of 0.02
 C52A-C53A
 1.54 with sigma of 0.02
3. Others
 Sof(Cl2A)=Sof(C53A)=Sof(H53C)=Sof(H53D)=Sof(C52A)=Sof(H52C)=Sof(H52D)=
 Sof(Cl1A)=1-FVAR(1)
 Sof(Cl1)=Sof(Cl2)=Sof(C52)=Sof(H52A)=Sof(H52B)=Sof(C53)=Sof(H53A)=Sof(H53B)=
 FVAR(1)
4.a Secondary CH2 refined with riding coordinates:
 C52(H52A,H52B), C53(H53A,H53B), C53A(H53C,H53D), C52A(H52C,H52D)
4.b Aromatic/amide H refined with riding coordinates:
 C3(H3), C8(H8), C5(H5), C10(H10), C20(H20), C39(H39), C34(H34), C15(H15),
 C36(H36), C25(H25), C29(H29), C18(H18), C38(H38), C37(H37), C32(H32), C17(H17),
  C22(H22), C16(H16), C24(H24), C31(H31), C30(H30), C23(H23)
4.c Idealised Me refined as rotating group:
 C42(H42A,H42B,H42C), C43(H43A,H43B,H43C), C47(H47A,H47B,H47C), C51(H51A,H51B,
 H51C), C49(H49A,H49B,H49C), C46(H46A,H46B,H46C), C45(H45A,H45B,H45C), C50(H50A,
 H50B,H50C)
;
_olex2_submission_special_instructions 'No special instructions were received'
_oxdiff_exptl_absorpt_empirical_details
;
Empirical correction (ABSPACK) includes:
- Absorption correction using spherical harmonics
- Frame scaling
;
_oxdiff_exptl_absorpt_empirical_full_max 4.623
_oxdiff_exptl_absorpt_empirical_full_min 0.381

loop_
_space_group_symop_operation_xyz
'x, y, z'
'-x, -y, -z'

loop_
_atom_site_label
_atom_site_type_symbol
_atom_site_fract_x
_atom_site_fract_y
_atom_site_fract_z
_atom_site_U_iso_or_equiv
_atom_site_adp_type
_atom_site_occupancy
_atom_site_site_symmetry_order
_atom_site_calc_flag
_atom_site_refinement_flags_posn
_atom_site_refinement_flags_adp
_atom_site_refinement_flags_occupancy
_atom_site_disorder_assembly
_atom_site_disorder_group
Cl1 Cl 0.0203(5) 0.1072(6) 0.6260(4) 0.173(2) Uani 0.555(10) 1 d D . P A 1
O1 O 0.73457(11) 0.49644(9) 0.75499(9) 0.0486(3) Uani 1 1 d . . . . .
Cl2 Cl -0.2417(5) -0.0243(5) 0.7295(5) 0.1594(19) Uani 0.555(10) 1 d D . P A 1
C2 C 0.81977(15) 0.68465(13) 0.83352(12) 0.0433(4) Uani 1 1 d . . . . .
C12 C 0.65250(14) 0.38928(12) 0.73372(12) 0.0406(4) Uani 1 1 d . . . . .
C6 C 0.65072(14) 0.55996(13) 0.85562(12) 0.0402(4) Uani 1 1 d . . . . .
C11 C 0.66118(15) 0.31108(13) 0.67226(12) 0.0422(4) Uani 1 1 d . . . . .
C7 C 0.56687(14) 0.35926(13) 0.77024(12) 0.0397(4) Uani 1 1 d . . . . .
C1 C 0.73258(15) 0.57867(13) 0.81537(12) 0.0418(4) Uani 1 1 d . . . . .
C3 C 0.82286(16) 0.77234(13) 0.89393(13) 0.0459(4) Uani 1 1 d . . . . .
H3 H 0.880736 0.843215 0.906634 0.055 Uiso 1 1 calc R U . . .
C8 C 0.48968(15) 0.24772(13) 0.74377(12) 0.0428(4) Uani 1 1 d . . . . .
H8 H 0.431975 0.226575 0.767847 0.051 Uiso 1 1 calc R U . . .
C9 C 0.49464(15) 0.16629(13) 0.68304(12) 0.0432(4) Uani 1 1 d . . . . .
C27 C 0.75353(15) 0.34349(13) 0.63274(13) 0.0434(4) Uani 1 1 d . . . . .
C28 C 0.88033(16) 0.37329(14) 0.69736(14) 0.0481(4) Uani 1 1 d . . . . .
C13 C 0.90965(15) 0.70619(12) 0.79148(13) 0.0442(4) Uani 1 1 d . . . . .
C5 C 0.65788(15) 0.65039(13) 0.91507(12) 0.0432(4) Uani 1 1 d . . . . .
H5 H 0.603279 0.638587 0.942352 0.052 Uiso 1 1 calc R U . . .
C4 C 0.74266(15) 0.75778(13) 0.93586(12) 0.0439(4) Uani 1 1 d . . . . .
C41 C 0.55622(14) 0.44384(13) 0.83760(12) 0.0407(4) Uani 1 1 d . . . . .
C14 C 1.03618(16) 0.73537(13) 0.85605(14) 0.0469(4) Uani 1 1 d . . . . .
C40 C 0.71259(16) 0.33957(13) 0.53038(13) 0.0453(4) Uani 1 1 d . . . . .
C26 C 0.86900(17) 0.70332(14) 0.68947(14) 0.0490(4) Uani 1 1 d . . . . .
C10 C 0.58171(15) 0.20079(13) 0.64815(12) 0.0449(4) Uani 1 1 d . . . . .
H10 H 0.586984 0.148186 0.607210 0.054 Uiso 1 1 calc R U . . .
C42 C 0.42560(16) 0.44452(15) 0.78921(15) 0.0549(5) Uani 1 1 d . . . . .
H42A H 0.366664 0.371668 0.778392 0.082 Uiso 1 1 calc R U . . .
H42B H 0.409165 0.465203 0.726656 0.082 Uiso 1 1 calc R U . . .
H42C H 0.419093 0.497101 0.832239 0.082 Uiso 1 1 calc R U . . .
C19 C 1.12417(17) 0.76711(14) 0.81757(15) 0.0533(5) Uani 1 1 d . . . . .
C33 C 0.96714(17) 0.39715(16) 0.65766(15) 0.0549(5) Uani 1 1 d . . . . .
C35 C 0.80129(19) 0.36439(14) 0.49239(14) 0.0519(4) Uani 1 1 d . . . . .
C44 C 0.74425(17) 0.85339(14) 1.00198(14) 0.0510(4) Uani 1 1 d . . . . .
C21 C 0.95825(18) 0.73631(16) 0.65236(15) 0.0558(5) Uani 1 1 d . . . . .
C48 C 0.40753(17) 0.04465(13) 0.65838(14) 0.0508(4) Uani 1 1 d . . . . .
C20 C 1.08273(18) 0.76805(17) 0.71765(16) 0.0595(5) Uani 1 1 d . . . . .
H20 H 1.140241 0.790712 0.693522 0.071 Uiso 1 1 calc R U . . .
C39 C 0.58624(19) 0.31177(16) 0.46150(15) 0.0574(5) Uani 1 1 d . . . . .
H39 H 0.527359 0.297034 0.484555 0.069 Uiso 1 1 calc R U . . .
C43 C 0.58290(19) 0.41117(14) 0.93814(14) 0.0542(5) Uani 1 1 d . . . . .
H43A H 0.574617 0.462985 0.980509 0.081 Uiso 1 1 calc R U . . .
H43B H 0.665498 0.412476 0.969154 0.081 Uiso 1 1 calc R U . . .
H43C H 0.525241 0.337695 0.927455 0.081 Uiso 1 1 calc R U . . .
C34 C 0.92523(18) 0.39190(16) 0.55673(16) 0.0581(5) Uani 1 1 d . . . . .
H34 H 0.981867 0.407280 0.531366 0.070 Uiso 1 1 calc R U . . .
C15 C 1.08335(19) 0.73636(16) 0.95947(16) 0.0591(5) Uani 1 1 d . . . . .
H15 H 1.028642 0.715283 0.986425 0.071 Uiso 1 1 calc R U . . .
C36 C 0.7581(2) 0.35757(17) 0.38802(16) 0.0640(5) Uani 1 1 d . . . . .
H36 H 0.814681 0.373265 0.362622 0.077 Uiso 1 1 calc R U . . .
C25 C 0.74198(19) 0.67113(19) 0.61937(16) 0.0642(5) Uani 1 1 d . . . . .
H25 H 0.681934 0.648992 0.641000 0.077 Uiso 1 1 calc R U . . .
C29 C 0.92766(18) 0.37895(18) 0.80155(15) 0.0613(5) Uani 1 1 d . . . . .
H29 H 0.873525 0.364383 0.829354 0.074 Uiso 1 1 calc R U . . .
C18 C 1.25253(19) 0.79904(18) 0.88421(19) 0.0674(6) Uani 1 1 d . . . . .
H18 H 1.309997 0.819971 0.859874 0.081 Uiso 1 1 calc R U . . .
C38 C 0.5498(2) 0.30630(19) 0.36253(16) 0.0682(6) Uani 1 1 d . . . . .
H38 H 0.466785 0.287515 0.318992 0.082 Uiso 1 1 calc R U . . .
C37 C 0.6377(2) 0.32905(19) 0.32583(16) 0.0699(6) Uani 1 1 d . . . . .
H37 H 0.611943 0.324223 0.258116 0.084 Uiso 1 1 calc R U . . .
C32 C 1.09423(19) 0.4226(2) 0.72318(19) 0.0739(6) Uani 1 1 d . . . . .
H32 H 1.150857 0.437032 0.697809 0.089 Uiso 1 1 calc R U . . .
C17 C 1.2918(2) 0.79938(19) 0.9813(2) 0.0728(6) Uani 1 1 d . . . . .
H17 H 1.375730 0.820880 1.023359 0.087 Uiso 1 1 calc R U . . .
C22 C 0.9167(2) 0.7380(2) 0.55012(17) 0.0737(6) Uani 1 1 d . . . . .
H22 H 0.974459 0.761009 0.526219 0.088 Uiso 1 1 calc R U . . .
C16 C 1.2064(2) 0.76738(19) 1.01955(18) 0.0703(6) Uani 1 1 d . . . . .
H16 H 1.234471 0.767455 1.086776 0.084 Uiso 1 1 calc R U . . .
C47 C 0.8537(3) 0.96088(17) 1.0270(2) 0.0867(8) Uani 1 1 d . . . . .
H47A H 0.929064 0.948088 1.057666 0.130 Uiso 1 1 calc R U . . .
H47B H 0.854489 1.017048 1.071989 0.130 Uiso 1 1 calc R U . . .
H47C H 0.846429 0.985234 0.967094 0.130 Uiso 1 1 calc R U . . .
C51 C 0.4063(3) -0.02689(17) 0.5738(2) 0.0814(7) Uani 1 1 d . . . . .
H51A H 0.345561 -0.100511 0.556839 0.122 Uiso 1 1 calc R U . . .
H51B H 0.486334 -0.030509 0.594579 0.122 Uiso 1 1 calc R U . . .
H51C H 0.386371 0.005288 0.516865 0.122 Uiso 1 1 calc R U . . .
C24 C 0.7070(2) 0.6721(2) 0.52208(18) 0.0818(7) Uani 1 1 d . . . . .
H24 H 0.623568 0.649537 0.477833 0.098 Uiso 1 1 calc R U . . .
C49 C 0.2749(2) 0.03684(19) 0.6254(2) 0.0865(8) Uani 1 1 d . . . . .
H49A H 0.250043 0.069518 0.569065 0.130 Uiso 1 1 calc R U . . .
H49B H 0.270590 0.075940 0.679000 0.130 Uiso 1 1 calc R U . . .
H49C H 0.220792 -0.039837 0.607306 0.130 Uiso 1 1 calc R U . . .
C46 C 0.7574(3) 0.82361(19) 1.10112(17) 0.0807(7) Uani 1 1 d . . . . .
H46A H 0.687938 0.757899 1.089066 0.121 Uiso 1 1 calc R U . . .
H46B H 0.760181 0.884062 1.143153 0.121 Uiso 1 1 calc R U . . .
H46C H 0.832177 0.810207 1.133255 0.121 Uiso 1 1 calc R U . . .
C31 C 1.1339(2) 0.4262(3) 0.8210(2) 0.0848(7) Uani 1 1 d . . . . .
H31 H 1.217153 0.442765 0.862276 0.102 Uiso 1 1 calc R U . . .
C30 C 1.0495(2) 0.4050(2) 0.86100(18) 0.0799(7) Uani 1 1 d . . . . .
H30 H 1.077847 0.408973 0.928841 0.096 Uiso 1 1 calc R U . . .
C23 C 0.7964(3) 0.7073(2) 0.48719(18) 0.0840(7) Uani 1 1 d . . . . .
H23 H 0.771571 0.709070 0.420547 0.101 Uiso 1 1 calc R U . . .
C45 C 0.6240(3) 0.8704(2) 0.9509(2) 0.1008(10) Uani 1 1 d . . . . .
H45A H 0.616156 0.891742 0.889817 0.151 Uiso 1 1 calc R U . . .
H45B H 0.623251 0.927828 0.993599 0.151 Uiso 1 1 calc R U . . .
H45C H 0.556209 0.802358 0.936993 0.151 Uiso 1 1 calc R U . . .
C50 C 0.4484(3) -0.0015(2) 0.7499(2) 0.0961(9) Uani 1 1 d . . . . .
H50A H 0.400121 -0.079702 0.733205 0.144 Uiso 1 1 calc R U . . .
H50B H 0.436988 0.035741 0.800028 0.144 Uiso 1 1 calc R U . . .
H50C H 0.534155 0.010055 0.774601 0.144 Uiso 1 1 calc R U . . .
C52 C -0.0797(6) 0.1012(6) 0.6692(5) 0.088(2) Uani 0.555(10) 1 d D . P A 1
H52A H -0.039099 0.158241 0.730108 0.105 Uiso 0.555(10) 1 calc R U P A 1
H52B H -0.146608 0.118171 0.621221 0.105 Uiso 0.555(10) 1 calc R U P A 1
C53 C -0.1340(9) -0.0098(8) 0.6902(8) 0.104(3) Uani 0.555(10) 1 d D . P A 1
H53A H -0.066734 -0.024608 0.740111 0.125 Uiso 0.555(10) 1 calc R U P A 1
H53B H -0.170144 -0.066732 0.629926 0.125 Uiso 0.555(10) 1 calc R U P A 1
Cl2A Cl -0.2150(9) 0.0314(10) 0.7567(7) 0.181(3) Uani 0.445(10) 1 d D . P A 2
C53A C -0.1263(10) 0.0847(10) 0.7015(9) 0.139(5) Uani 0.445(10) 1 d D . P A 2
H53C H -0.174423 0.106774 0.643296 0.166 Uiso 0.445(10) 1 calc R U P A 2
H53D H -0.057029 0.151031 0.747129 0.166 Uiso 0.445(10) 1 calc R U P A 2
C52A C -0.0780(11) 0.0072(10) 0.6708(8) 0.128(5) Uani 0.445(10) 1 d D . P A 2
H52C H -0.145201 -0.056707 0.619933 0.154 Uiso 0.445(10) 1 calc R U P A 2
H52D H -0.032089 -0.018719 0.727171 0.154 Uiso 0.445(10) 1 calc R U P A 2
Cl1A Cl 0.0204(3) 0.0841(6) 0.6233(3) 0.142(2) Uani 0.445(10) 1 d D . P A 2

loop_
_atom_site_aniso_label
_atom_site_aniso_U_11
_atom_site_aniso_U_22
_atom_site_aniso_U_33
_atom_site_aniso_U_23
_atom_site_aniso_U_13
_atom_site_aniso_U_12
Cl1 0.174(4) 0.214(4) 0.144(3) 0.092(3) 0.087(3) 0.059(3)
O1 0.0542(7) 0.0310(6) 0.0702(8) 0.0015(5) 0.0470(6) 0.0048(5)
Cl2 0.131(2) 0.184(4) 0.198(4) 0.095(3) 0.101(2) 0.058(2)
C2 0.0451(9) 0.0350(8) 0.0544(9) 0.0074(7) 0.0327(8) 0.0081(7)
C12 0.0427(8) 0.0308(8) 0.0506(9) 0.0053(6) 0.0289(7) 0.0074(6)
C6 0.0412(8) 0.0339(8) 0.0492(8) 0.0073(6) 0.0280(7) 0.0095(6)
C11 0.0447(8) 0.0366(8) 0.0514(9) 0.0060(7) 0.0309(7) 0.0115(7)
C7 0.0417(8) 0.0338(8) 0.0484(8) 0.0073(6) 0.0283(7) 0.0103(6)
C1 0.0436(8) 0.0338(8) 0.0511(9) 0.0034(7) 0.0298(7) 0.0088(6)
C3 0.0495(9) 0.0306(8) 0.0582(10) 0.0049(7) 0.0332(8) 0.0055(7)
C8 0.0431(8) 0.0368(8) 0.0514(9) 0.0077(7) 0.0304(7) 0.0072(7)
C9 0.0450(8) 0.0347(8) 0.0496(9) 0.0067(7) 0.0264(7) 0.0087(7)
C27 0.0490(9) 0.0315(8) 0.0585(10) 0.0055(7) 0.0365(8) 0.0112(7)
C28 0.0496(9) 0.0404(9) 0.0618(10) 0.0085(7) 0.0365(8) 0.0120(7)
C13 0.0493(9) 0.0292(7) 0.0613(10) 0.0062(7) 0.0370(8) 0.0088(6)
C5 0.0456(9) 0.0387(8) 0.0511(9) 0.0067(7) 0.0323(7) 0.0101(7)
C4 0.0497(9) 0.0348(8) 0.0507(9) 0.0055(7) 0.0299(7) 0.0121(7)
C41 0.0411(8) 0.0350(8) 0.0508(9) 0.0059(6) 0.0310(7) 0.0075(6)
C14 0.0507(9) 0.0315(8) 0.0648(10) 0.0093(7) 0.0360(8) 0.0105(7)
C40 0.0561(10) 0.0334(8) 0.0582(10) 0.0088(7) 0.0366(8) 0.0178(7)
C26 0.0536(10) 0.0410(9) 0.0609(10) 0.0064(7) 0.0380(9) 0.0134(7)
C10 0.0507(9) 0.0340(8) 0.0542(9) 0.0026(7) 0.0322(8) 0.0117(7)
C42 0.0443(9) 0.0442(9) 0.0757(12) 0.0014(8) 0.0327(9) 0.0115(7)
C19 0.0509(10) 0.0409(9) 0.0787(12) 0.0110(8) 0.0423(9) 0.0142(7)
C33 0.0528(10) 0.0506(10) 0.0730(12) 0.0149(9) 0.0424(9) 0.0156(8)
C35 0.0701(12) 0.0405(9) 0.0636(11) 0.0146(8) 0.0467(10) 0.0212(8)
C44 0.0588(10) 0.0367(9) 0.0603(10) 0.0016(7) 0.0358(9) 0.0122(8)
C21 0.0633(11) 0.0499(10) 0.0673(11) 0.0098(8) 0.0462(10) 0.0162(8)
C48 0.0557(10) 0.0328(8) 0.0607(10) 0.0043(7) 0.0338(8) 0.0044(7)
C20 0.0589(11) 0.0581(11) 0.0795(13) 0.0145(9) 0.0529(10) 0.0160(9)
C39 0.0622(11) 0.0554(11) 0.0650(11) 0.0131(9) 0.0368(9) 0.0247(9)
C43 0.0723(12) 0.0396(9) 0.0568(10) 0.0105(7) 0.0415(9) 0.0126(8)
C34 0.0613(11) 0.0587(11) 0.0757(13) 0.0185(9) 0.0522(10) 0.0202(9)
C15 0.0618(11) 0.0499(10) 0.0722(12) 0.0195(9) 0.0391(10) 0.0169(9)
C36 0.0899(15) 0.0580(11) 0.0683(12) 0.0214(9) 0.0553(12) 0.0304(11)
C25 0.0553(11) 0.0733(13) 0.0650(12) 0.0070(10) 0.0353(9) 0.0170(10)
C29 0.0552(11) 0.0683(12) 0.0626(11) 0.0124(9) 0.0359(9) 0.0147(9)
C18 0.0523(11) 0.0609(12) 0.0983(17) 0.0180(11) 0.0452(11) 0.0184(9)
C38 0.0751(14) 0.0676(13) 0.0637(12) 0.0154(10) 0.0288(10) 0.0329(11)
C37 0.1008(18) 0.0650(13) 0.0578(11) 0.0200(10) 0.0438(12) 0.0372(12)
C32 0.0505(11) 0.0871(16) 0.0911(16) 0.0219(12) 0.0445(11) 0.0179(10)
C17 0.0535(11) 0.0662(13) 0.0943(17) 0.0208(12) 0.0294(11) 0.0228(10)
C22 0.0840(16) 0.0848(15) 0.0692(13) 0.0152(11) 0.0556(12) 0.0254(12)
C16 0.0654(13) 0.0671(13) 0.0743(13) 0.0232(11) 0.0278(11) 0.0244(11)
C47 0.1090(19) 0.0411(11) 0.1140(19) -0.0118(11) 0.0798(17) 0.0006(11)
C51 0.0940(17) 0.0416(10) 0.1006(17) -0.0090(11) 0.0612(14) -0.0013(11)
C24 0.0680(14) 0.1068(19) 0.0633(13) 0.0067(12) 0.0293(11) 0.0278(13)
C49 0.0565(12) 0.0543(12) 0.127(2) -0.0063(13) 0.0426(13) -0.0007(10)
C46 0.1099(19) 0.0607(13) 0.0668(13) -0.0017(10) 0.0529(13) 0.0129(12)
C31 0.0487(11) 0.111(2) 0.0831(16) 0.0174(14) 0.0294(11) 0.0184(12)
C30 0.0605(13) 0.1027(19) 0.0634(13) 0.0150(12) 0.0268(10) 0.0178(12)
C23 0.0924(18) 0.106(2) 0.0595(13) 0.0149(12) 0.0441(13) 0.0330(15)
C45 0.100(2) 0.0811(17) 0.113(2) -0.0110(15) 0.0309(16) 0.0551(16)
C50 0.122(2) 0.0492(12) 0.0882(17) 0.0248(12) 0.0395(16) 0.0068(13)
C52 0.079(4) 0.092(4) 0.082(4) 0.008(3) 0.029(3) 0.033(3)
C53 0.122(6) 0.094(5) 0.101(5) 0.035(4) 0.048(4) 0.049(4)
Cl2A 0.213(6) 0.256(8) 0.199(5) 0.113(6) 0.160(5) 0.139(6)
C53A 0.120(9) 0.129(10) 0.128(9) -0.007(7) 0.012(6) 0.068(7)
C52A 0.149(11) 0.104(8) 0.084(6) -0.009(5) 0.003(6) 0.064(8)
Cl1A 0.0747(16) 0.265(5) 0.092(2) 0.017(2) 0.0489(14) 0.060(2)

loop_
_atom_type_symbol
_atom_type_description
_atom_type_scat_dispersion_real
_atom_type_scat_dispersion_imag
_atom_type_scat_source
C C 0.0181 0.0091 'International Tables Vol C Tables 4.2.6.8 and 6.1.1.4'
H H 0.0000 0.0000 'International Tables Vol C Tables 4.2.6.8 and 6.1.1.4'
O O 0.0492 0.0322 'International Tables Vol C Tables 4.2.6.8 and 6.1.1.4'
Cl Cl 0.3639 0.7018 'International Tables Vol C Tables 4.2.6.8 and 6.1.1.4'

loop_
_geom_angle_atom_site_label_1
_geom_angle_atom_site_label_2
_geom_angle_atom_site_label_3
_geom_angle
_geom_angle_site_symmetry_1
_geom_angle_site_symmetry_3
_geom_angle_publ_flag
C1 O1 C12 118.90(12) . . ?
C1 C2 C13 122.31(14) . . ?
C3 C2 C1 118.10(14) . . ?
C3 C2 C13 119.59(13) . . ?
O1 C12 C11 115.11(13) . . ?
O1 C12 C7 123.31(13) . . ?
C7 C12 C11 121.58(14) . . ?
C1 C6 C5 117.81(14) . . ?
C1 C6 C41 122.01(13) . . ?
C5 C6 C41 120.17(13) . . ?
C12 C11 C27 121.59(14) . . ?
C10 C11 C12 118.35(14) . . ?
C10 C11 C27 120.05(14) . . ?
C12 C7 C8 117.62(14) . . ?
C12 C7 C41 122.22(13) . . ?
C8 C7 C41 120.15(13) . . ?
O1 C1 C2 114.91(13) . . ?
O1 C1 C6 123.50(13) . . ?
C6 C1 C2 121.59(14) . . ?
C2 C3 H3 118.8 . . ?
C4 C3 C2 122.44(14) . . ?
C4 C3 H3 118.8 . . ?
C7 C8 H8 118.4 . . ?
C9 C8 C7 123.18(14) . . ?
C9 C8 H8 118.4 . . ?
C8 C9 C48 120.08(14) . . ?
C10 C9 C8 116.91(14) . . ?
C10 C9 C48 123.01(14) . . ?
C28 C27 C11 119.90(15) . . ?
C40 C27 C11 119.66(15) . . ?
C40 C27 C28 120.39(14) . . ?
C27 C28 C33 119.48(16) . . ?
C27 C28 C29 123.13(15) . . ?
C29 C28 C33 117.38(17) . . ?
C14 C13 C2 119.29(15) . . ?
C26 C13 C2 120.18(15) . . ?
C26 C13 C14 120.44(15) . . ?
C6 C5 H5 118.4 . . ?
C6 C5 C4 123.25(14) . . ?
C4 C5 H5 118.4 . . ?
C3 C4 C5 116.81(14) . . ?
C3 C4 C44 123.14(14) . . ?
C5 C4 C44 120.04(14) . . ?
C6 C41 C42 109.73(14) . . ?
C6 C41 C43 108.84(13) . . ?
C7 C41 C6 110.05(12) . . ?
C7 C41 C42 109.81(13) . . ?
C7 C41 C43 108.86(14) . . ?
C42 C41 C43 109.52(14) . . ?
C13 C14 C19 119.38(17) . . ?
C13 C14 C15 123.44(16) . . ?
C15 C14 C19 117.18(17) . . ?
C27 C40 C35 119.14(16) . . ?
C27 C40 C39 123.16(15) . . ?
C39 C40 C35 117.70(16) . . ?
C13 C26 C21 119.42(17) . . ?
C13 C26 C25 123.41(16) . . ?
C25 C26 C21 117.16(17) . . ?
C11 C10 C9 122.35(14) . . ?
C11 C10 H10 118.8 . . ?
C9 C10 H10 118.8 . . ?
C41 C42 H42A 109.5 . . ?
C41 C42 H42B 109.5 . . ?
C41 C42 H42C 109.5 . . ?
H42A C42 H42B 109.5 . . ?
H42A C42 H42C 109.5 . . ?
H42B C42 H42C 109.5 . . ?
C20 C19 C14 119.24(17) . . ?
C20 C19 C18 121.86(17) . . ?
C18 C19 C14 118.89(19) . . ?
C34 C33 C28 119.39(17) . . ?
C34 C33 C32 121.76(17) . . ?
C32 C33 C28 118.82(18) . . ?
C34 C35 C40 119.66(17) . . ?
C34 C35 C36 121.80(17) . . ?
C36 C35 C40 118.52(18) . . ?
C47 C44 C4 112.09(15) . . ?
C47 C44 C46 106.62(18) . . ?
C46 C44 C4 109.38(16) . . ?
C45 C44 C4 109.38(16) . . ?
C45 C44 C47 110.6(2) . . ?
C45 C44 C46 108.7(2) . . ?
C20 C21 C26 119.23(17) . . ?
C20 C21 C22 121.75(17) . . ?
C22 C21 C26 119.00(19) . . ?
C51 C48 C9 112.12(15) . . ?
C51 C48 C49 107.03(18) . . ?
C49 C48 C9 110.28(16) . . ?
C50 C48 C9 108.95(16) . . ?
C50 C48 C51 109.1(2) . . ?
C50 C48 C49 109.3(2) . . ?
C19 C20 C21 122.19(16) . . ?
C19 C20 H20 118.9 . . ?
C21 C20 H20 118.9 . . ?
C40 C39 H39 119.3 . . ?
C38 C39 C40 121.43(18) . . ?
C38 C39 H39 119.3 . . ?
C41 C43 H43A 109.5 . . ?
C41 C43 H43B 109.5 . . ?
C41 C43 H43C 109.5 . . ?
H43A C43 H43B 109.5 . . ?
H43A C43 H43C 109.5 . . ?
H43B C43 H43C 109.5 . . ?
C33 C34 C35 121.93(16) . . ?
C33 C34 H34 119.0 . . ?
C35 C34 H34 119.0 . . ?
C14 C15 H15 119.2 . . ?
C16 C15 C14 121.54(19) . . ?
C16 C15 H15 119.2 . . ?
C35 C36 H36 119.2 . . ?
C37 C36 C35 121.54(19) . . ?
C37 C36 H36 119.2 . . ?
C26 C25 H25 119.2 . . ?
C24 C25 C26 121.51(19) . . ?
C24 C25 H25 119.2 . . ?
C28 C29 H29 119.2 . . ?
C30 C29 C28 121.60(18) . . ?
C30 C29 H29 119.2 . . ?
C19 C18 H18 119.3 . . ?
C17 C18 C19 121.31(19) . . ?
C17 C18 H18 119.3 . . ?
C39 C38 H38 119.8 . . ?
C39 C38 C37 120.3(2) . . ?
C37 C38 H38 119.8 . . ?
C36 C37 C38 120.5(2) . . ?
C36 C37 H37 119.8 . . ?
C38 C37 H37 119.8 . . ?
C33 C32 H32 119.3 . . ?
C31 C32 C33 121.35(19) . . ?
C31 C32 H32 119.3 . . ?
C18 C17 H17 119.9 . . ?
C18 C17 C16 120.3(2) . . ?
C16 C17 H17 119.9 . . ?
C21 C22 H22 119.2 . . ?
C23 C22 C21 121.6(2) . . ?
C23 C22 H22 119.2 . . ?
C15 C16 C17 120.8(2) . . ?
C15 C16 H16 119.6 . . ?
C17 C16 H16 119.6 . . ?
C44 C47 H47A 109.5 . . ?
C44 C47 H47B 109.5 . . ?
C44 C47 H47C 109.5 . . ?
H47A C47 H47B 109.5 . . ?
H47A C47 H47C 109.5 . . ?
H47B C47 H47C 109.5 . . ?
C48 C51 H51A 109.5 . . ?
C48 C51 H51B 109.5 . . ?
C48 C51 H51C 109.5 . . ?
H51A C51 H51B 109.5 . . ?
H51A C51 H51C 109.5 . . ?
H51B C51 H51C 109.5 . . ?
C25 C24 H24 119.7 . . ?
C25 C24 C23 120.6(2) . . ?
C23 C24 H24 119.7 . . ?
C48 C49 H49A 109.5 . . ?
C48 C49 H49B 109.5 . . ?
C48 C49 H49C 109.5 . . ?
H49A C49 H49B 109.5 . . ?
H49A C49 H49C 109.5 . . ?
H49B C49 H49C 109.5 . . ?
C44 C46 H46A 109.5 . . ?
C44 C46 H46B 109.5 . . ?
C44 C46 H46C 109.5 . . ?
H46A C46 H46B 109.5 . . ?
H46A C46 H46C 109.5 . . ?
H46B C46 H46C 109.5 . . ?
C32 C31 H31 119.9 . . ?
C32 C31 C30 120.2(2) . . ?
C30 C31 H31 119.9 . . ?
C29 C30 C31 120.6(2) . . ?
C29 C30 H30 119.7 . . ?
C31 C30 H30 119.7 . . ?
C22 C23 C24 120.1(2) . . ?
C22 C23 H23 120.0 . . ?
C24 C23 H23 120.0 . . ?
C44 C45 H45A 109.5 . . ?
C44 C45 H45B 109.5 . . ?
C44 C45 H45C 109.5 . . ?
H45A C45 H45B 109.5 . . ?
H45A C45 H45C 109.5 . . ?
H45B C45 H45C 109.5 . . ?
C48 C50 H50A 109.5 . . ?
C48 C50 H50B 109.5 . . ?
C48 C50 H50C 109.5 . . ?
H50A C50 H50B 109.5 . . ?
H50A C50 H50C 109.5 . . ?
H50B C50 H50C 109.5 . . ?
Cl1 C52 H52A 108.6 . . ?
Cl1 C52 H52B 108.6 . . ?
H52A C52 H52B 107.6 . . ?
C53 C52 Cl1 114.5(7) . . ?
C53 C52 H52A 108.6 . . ?
C53 C52 H52B 108.6 . . ?
Cl2 C53 H53A 108.0 . . ?
Cl2 C53 H53B 108.0 . . ?
C52 C53 Cl2 117.3(7) . . ?
C52 C53 H53A 108.0 . . ?
C52 C53 H53B 108.0 . . ?
H53A C53 H53B 107.2 . . ?
Cl2A C53A H53C 108.7 . . ?
Cl2A C53A H53D 108.7 . . ?
H53C C53A H53D 107.6 . . ?
C52A C53A Cl2A 114.1(11) . . ?
C52A C53A H53C 108.7 . . ?
C52A C53A H53D 108.7 . . ?
C53A C52A H52C 110.6 . . ?
C53A C52A H52D 110.6 . . ?
C53A C52A Cl1A 105.9(10) . . ?
H52C C52A H52D 108.7 . . ?
Cl1A C52A H52C 110.6 . . ?
Cl1A C52A H52D 110.6 . . ?

loop_
_geom_bond_atom_site_label_1
_geom_bond_atom_site_label_2
_geom_bond_distance
_geom_bond_site_symmetry_2
_geom_bond_publ_flag
Cl1 C52 1.649(7) . ?
O1 C12 1.3746(18) . ?
O1 C1 1.3741(18) . ?
Cl2 C53 1.682(10) . ?
C2 C1 1.396(2) . ?
C2 C3 1.394(2) . ?
C2 C13 1.497(2) . ?
C12 C11 1.395(2) . ?
C12 C7 1.388(2) . ?
C6 C1 1.386(2) . ?
C6 C5 1.388(2) . ?
C6 C41 1.531(2) . ?
C11 C27 1.498(2) . ?
C11 C10 1.390(2) . ?
C7 C8 1.391(2) . ?
C7 C41 1.527(2) . ?
C3 H3 0.9300 . ?
C3 C4 1.390(2) . ?
C8 H8 0.9300 . ?
C8 C9 1.391(2) . ?
C9 C10 1.390(2) . ?
C9 C48 1.534(2) . ?
C27 C28 1.412(3) . ?
C27 C40 1.409(2) . ?
C28 C33 1.435(2) . ?
C28 C29 1.426(3) . ?
C13 C14 1.410(3) . ?
C13 C26 1.407(3) . ?
C5 H5 0.9300 . ?
C5 C4 1.390(2) . ?
C4 C44 1.534(2) . ?
C41 C42 1.531(2) . ?
C41 C43 1.540(2) . ?
C14 C19 1.437(2) . ?
C14 C15 1.426(3) . ?
C40 C35 1.437(2) . ?
C40 C39 1.426(3) . ?
C26 C21 1.437(2) . ?
C26 C25 1.429(3) . ?
C10 H10 0.9300 . ?
C42 H42A 0.9600 . ?
C42 H42B 0.9600 . ?
C42 H42C 0.9600 . ?
C19 C20 1.385(3) . ?
C19 C18 1.430(3) . ?
C33 C34 1.385(3) . ?
C33 C32 1.426(3) . ?
C35 C34 1.387(3) . ?
C35 C36 1.430(3) . ?
C44 C47 1.523(3) . ?
C44 C46 1.532(3) . ?
C44 C45 1.511(3) . ?
C21 C20 1.388(3) . ?
C21 C22 1.420(3) . ?
C48 C51 1.524(3) . ?
C48 C49 1.530(3) . ?
C48 C50 1.507(3) . ?
C20 H20 0.9300 . ?
C39 H39 0.9300 . ?
C39 C38 1.364(3) . ?
C43 H43A 0.9600 . ?
C43 H43B 0.9600 . ?
C43 H43C 0.9600 . ?
C34 H34 0.9300 . ?
C15 H15 0.9300 . ?
C15 C16 1.359(3) . ?
C36 H36 0.9300 . ?
C36 C37 1.343(3) . ?
C25 H25 0.9300 . ?
C25 C24 1.355(3) . ?
C29 H29 0.9300 . ?
C29 C30 1.354(3) . ?
C18 H18 0.9300 . ?
C18 C17 1.344(3) . ?
C38 H38 0.9300 . ?
C38 C37 1.413(3) . ?
C37 H37 0.9300 . ?
C32 H32 0.9300 . ?
C32 C31 1.346(3) . ?
C17 H17 0.9300 . ?
C17 C16 1.406(3) . ?
C22 H22 0.9300 . ?
C22 C23 1.341(4) . ?
C16 H16 0.9300 . ?
C47 H47A 0.9600 . ?
C47 H47B 0.9600 . ?
C47 H47C 0.9600 . ?
C51 H51A 0.9600 . ?
C51 H51B 0.9600 . ?
C51 H51C 0.9600 . ?
C24 H24 0.9300 . ?
C24 C23 1.416(3) . ?
C49 H49A 0.9600 . ?
C49 H49B 0.9600 . ?
C49 H49C 0.9600 . ?
C46 H46A 0.9600 . ?
C46 H46B 0.9600 . ?
C46 H46C 0.9600 . ?
C31 H31 0.9300 . ?
C31 C30 1.412(3) . ?
C30 H30 0.9300 . ?
C23 H23 0.9300 . ?
C45 H45A 0.9600 . ?
C45 H45B 0.9600 . ?
C45 H45C 0.9600 . ?
C50 H50A 0.9600 . ?
C50 H50B 0.9600 . ?
C50 H50C 0.9600 . ?
C52 H52A 0.9700 . ?
C52 H52B 0.9700 . ?
C52 C53 1.512(11) . ?
C53 H53A 0.9700 . ?
C53 H53B 0.9700 . ?
Cl2A C53A 1.686(15) . ?
C53A H53C 0.9700 . ?
C53A H53D 0.9700 . ?
C53A C52A 1.479(13) . ?
C52A H52C 0.9700 . ?
C52A H52D 0.9700 . ?
C52A Cl1A 1.778(13) . ?

loop_
_geom_torsion_atom_site_label_1
_geom_torsion_atom_site_label_2
_geom_torsion_atom_site_label_3
_geom_torsion_atom_site_label_4
_geom_torsion
_geom_torsion_site_symmetry_1
_geom_torsion_site_symmetry_2
_geom_torsion_site_symmetry_3
_geom_torsion_site_symmetry_4
_geom_torsion_publ_flag
Cl1 C52 C53 Cl2 -177.3(6) . . . . ?
O1 C12 C11 C27 -0.3(2) . . . . ?
O1 C12 C11 C10 179.52(15) . . . . ?
O1 C12 C7 C8 -179.47(15) . . . . ?
O1 C12 C7 C41 0.2(3) . . . . ?
C2 C3 C4 C5 0.2(3) . . . . ?
C2 C3 C4 C44 -179.63(17) . . . . ?
C2 C13 C14 C19 -173.70(15) . . . . ?
C2 C13 C14 C15 5.7(2) . . . . ?
C2 C13 C26 C21 173.07(15) . . . . ?
C2 C13 C26 C25 -5.6(3) . . . . ?
C12 O1 C1 C2 179.52(14) . . . . ?
C12 O1 C1 C6 -0.8(3) . . . . ?
C12 C11 C27 C28 71.6(2) . . . . ?
C12 C11 C27 C40 -110.97(18) . . . . ?
C12 C11 C10 C9 0.0(3) . . . . ?
C12 C7 C8 C9 -0.1(3) . . . . ?
C12 C7 C41 C6 0.2(2) . . . . ?
C12 C7 C41 C42 121.15(17) . . . . ?
C12 C7 C41 C43 -118.96(17) . . . . ?
C6 C5 C4 C3 0.0(3) . . . . ?
C6 C5 C4 C44 179.75(16) . . . . ?
C11 C12 C7 C8 0.3(3) . . . . ?
C11 C12 C7 C41 179.99(15) . . . . ?
C11 C27 C28 C33 175.95(15) . . . . ?
C11 C27 C28 C29 -2.7(3) . . . . ?
C11 C27 C40 C35 -176.29(14) . . . . ?
C11 C27 C40 C39 3.6(2) . . . . ?
C7 C12 C11 C27 179.94(16) . . . . ?
C7 C12 C11 C10 -0.3(3) . . . . ?
C7 C8 C9 C10 -0.2(3) . . . . ?
C7 C8 C9 C48 179.14(16) . . . . ?
C1 O1 C12 C11 -179.77(15) . . . . ?
C1 O1 C12 C7 0.0(2) . . . . ?
C1 C2 C3 C4 -0.2(3) . . . . ?
C1 C2 C13 C14 -110.92(19) . . . . ?
C1 C2 C13 C26 72.6(2) . . . . ?
C1 C6 C5 C4 0.0(3) . . . . ?
C1 C6 C41 C7 -1.0(2) . . . . ?
C1 C6 C41 C42 -121.96(17) . . . . ?
C1 C6 C41 C43 118.21(17) . . . . ?
C3 C2 C1 O1 179.78(15) . . . . ?
C3 C2 C1 C6 0.1(3) . . . . ?
C3 C2 C13 C14 68.4(2) . . . . ?
C3 C2 C13 C26 -108.14(19) . . . . ?
C3 C4 C44 C47 -7.7(3) . . . . ?
C3 C4 C44 C46 -125.7(2) . . . . ?
C3 C4 C44 C45 115.3(2) . . . . ?
C8 C7 C41 C6 179.95(15) . . . . ?
C8 C7 C41 C42 -59.1(2) . . . . ?
C8 C7 C41 C43 60.8(2) . . . . ?
C8 C9 C10 C11 0.2(3) . . . . ?
C8 C9 C48 C51 167.26(19) . . . . ?
C8 C9 C48 C49 48.1(2) . . . . ?
C8 C9 C48 C50 -71.9(2) . . . . ?
C27 C11 C10 C9 179.82(16) . . . . ?
C27 C28 C33 C34 0.8(3) . . . . ?
C27 C28 C33 C32 -177.43(18) . . . . ?
C27 C28 C29 C30 178.3(2) . . . . ?
C27 C40 C35 C34 -0.1(2) . . . . ?
C27 C40 C35 C36 178.57(15) . . . . ?
C27 C40 C39 C38 -178.44(17) . . . . ?
C28 C27 C40 C35 1.1(2) . . . . ?
C28 C27 C40 C39 -179.04(15) . . . . ?
C28 C33 C34 C35 0.1(3) . . . . ?
C28 C33 C32 C31 -1.0(4) . . . . ?
C28 C29 C30 C31 -0.8(4) . . . . ?
C13 C2 C1 O1 -0.9(2) . . . . ?
C13 C2 C1 C6 179.40(16) . . . . ?
C13 C2 C3 C4 -179.50(16) . . . . ?
C13 C14 C19 C20 -0.2(2) . . . . ?
C13 C14 C19 C18 178.56(16) . . . . ?
C13 C14 C15 C16 -178.54(18) . . . . ?
C13 C26 C21 C20 1.4(3) . . . . ?
C13 C26 C21 C22 -177.14(18) . . . . ?
C13 C26 C25 C24 178.4(2) . . . . ?
C5 C6 C1 O1 -179.65(15) . . . . ?
C5 C6 C1 C2 0.0(3) . . . . ?
C5 C6 C41 C7 -179.96(15) . . . . ?
C5 C6 C41 C42 59.1(2) . . . . ?
C5 C6 C41 C43 -60.7(2) . . . . ?
C5 C4 C44 C47 172.5(2) . . . . ?
C5 C4 C44 C46 54.5(2) . . . . ?
C5 C4 C44 C45 -64.4(2) . . . . ?
C41 C6 C1 O1 1.4(3) . . . . ?
C41 C6 C1 C2 -178.98(15) . . . . ?
C41 C6 C5 C4 178.97(15) . . . . ?
C41 C7 C8 C9 -179.78(15) . . . . ?
C14 C13 C26 C21 -3.4(2) . . . . ?
C14 C13 C26 C25 177.96(17) . . . . ?
C14 C19 C20 C21 -1.8(3) . . . . ?
C14 C19 C18 C17 0.3(3) . . . . ?
C14 C15 C16 C17 -0.2(3) . . . . ?
C40 C27 C28 C33 -1.4(2) . . . . ?
C40 C27 C28 C29 179.91(16) . . . . ?
C40 C35 C34 C33 -0.5(3) . . . . ?
C40 C35 C36 C37 0.2(3) . . . . ?
C40 C39 C38 C37 -0.4(3) . . . . ?
C26 C13 C14 C19 2.8(2) . . . . ?
C26 C13 C14 C15 -177.82(16) . . . . ?
C26 C21 C20 C19 1.2(3) . . . . ?
C26 C21 C22 C23 -1.5(4) . . . . ?
C26 C25 C24 C23 -1.1(4) . . . . ?
C10 C11 C27 C28 -108.15(19) . . . . ?
C10 C11 C27 C40 69.2(2) . . . . ?
C10 C9 C48 C51 -13.5(3) . . . . ?
C10 C9 C48 C49 -132.6(2) . . . . ?
C10 C9 C48 C50 107.4(2) . . . . ?
C19 C14 C15 C16 0.9(3) . . . . ?
C19 C18 C17 C16 0.4(3) . . . . ?
C33 C28 C29 C30 -0.4(3) . . . . ?
C33 C32 C31 C30 -0.2(4) . . . . ?
C35 C40 C39 C38 1.5(3) . . . . ?
C35 C36 C37 C38 0.9(3) . . . . ?
C21 C26 C25 C24 -0.3(3) . . . . ?
C21 C22 C23 C24 0.1(4) . . . . ?
C48 C9 C10 C11 -179.09(17) . . . . ?
C20 C19 C18 C17 179.0(2) . . . . ?
C20 C21 C22 C23 180.0(2) . . . . ?
C39 C40 C35 C34 179.98(16) . . . . ?
C39 C40 C35 C36 -1.3(2) . . . . ?
C39 C38 C37 C36 -0.8(3) . . . . ?
C34 C33 C32 C31 -179.2(2) . . . . ?
C34 C35 C36 C37 178.85(19) . . . . ?
C15 C14 C19 C20 -179.61(16) . . . . ?
C15 C14 C19 C18 -0.9(3) . . . . ?
C36 C35 C34 C33 -179.14(18) . . . . ?
C25 C26 C21 C20 -179.87(18) . . . . ?
C25 C26 C21 C22 1.6(3) . . . . ?
C25 C24 C23 C22 1.3(4) . . . . ?
C29 C28 C33 C34 179.55(18) . . . . ?
C29 C28 C33 C32 1.3(3) . . . . ?
C18 C19 C20 C21 179.45(18) . . . . ?
C18 C17 C16 C15 -0.4(4) . . . . ?
C32 C33 C34 C35 178.33(19) . . . . ?
C32 C31 C30 C29 1.1(4) . . . . ?
C22 C21 C20 C19 179.73(19) . . . . ?
Cl2A C53A C52A Cl1A -176.0(7) . . . . ?
